data_7718476
loop_
_publ_author_name
'Wittmann, Christopher'
'Besleaga, Iuliana'
'Mahmoudi, Soheil'
'Palamarciuc, Oleg'
'Balan-Porcarasu, Mihaela'
'Dascalu, Mihaela'
'Shova, Sergiu'
'Cazacu, Maria'
'Kiricsi, M\'onika'
'Igaz, N\'ora'
'D\"om\"ot\"or, Orsolya'
'Enyedy, Eva A.'
'Dvoranov\'a, Dana'
'Rapta, Peter'
'Arion, Vladimir B.'

_publ_section_title
;
 Physical properties and cytotoxicity of Cu(ii) and Zn(ii) complexes with
 a TMS-substituted indolo[2,3-c]quinoline-derived Schiff base
;
_journal_issue 19
_journal_name_full 'Dalton Transactions'
_journal_page_first 7882
_journal_page_last 7898
_journal_paper_doi 10.1039/D5DT00314H
_journal_volume 54
_journal_year 2025
_chemical_formula_moiety 'C22 H17 Cl2 N5 Zn, 1.5(C2 H6 O S)'
_chemical_formula_sum 'C25 H26 Cl2 N5 O1.5 S1.5 Zn'
_chemical_formula_weight 604.87
_space_group_crystal_system monoclinic
_space_group_IT_number 14
_space_group_name_Hall '-P 2ybc'
_space_group_name_H-M_alt 'P 1 21/c 1'
_atom_sites_solution_hydrogens mixed
_atom_sites_solution_primary dual
_audit_creation_date 2025-01-22
_audit_creation_method
;
Olex2 1.5
(compiled 2024.02.16 svn.r378c4104 for OlexSys, GUI svn.r6928)
;
_audit_update_record
;
2025-01-22 deposited with the CCDC.	2025-04-02 downloaded from the CCDC.
;
_cell_angle_alpha 90
_cell_angle_beta 112.352(4)
_cell_angle_gamma 90
_cell_formula_units_Z 4
_cell_length_a 13.3995(5)
_cell_length_b 14.5451(3)
_cell_length_c 14.9042(4)
_cell_measurement_reflns_used 5307
_cell_measurement_temperature 299.18(10)
_cell_measurement_theta_max 69.0590
_cell_measurement_theta_min 3.5360
_cell_volume 2686.53(16)
_computing_cell_refinement 'CrysAlisPro 1.171.43.137a (Rigaku OD, 2024)'
_computing_data_collection 'CrysAlisPro system (CCD 43.137a 64-bit (release 10-09-2024))'
_computing_data_reduction 'CrysAlisPro 1.171.43.137a (Rigaku OD, 2024)'
_computing_molecular_graphics 'Olex2 1.5 (Dolomanov et al., 2009)'
_computing_publication_material 'Olex2 1.5 (Dolomanov et al., 2009)'
_computing_structure_refinement 'SHELXL 2018/3 (Sheldrick, 2015)'
_computing_structure_solution 'SHELXT 2018/2 (Sheldrick, 2018)'
_diffrn_ambient_environment air
_diffrn_ambient_temperature 299.18(10)
_diffrn_detector 'Hybrid Pixel Array Detector'
_diffrn_detector_area_resol_mean 10.0000
_diffrn_detector_type HyPix
_diffrn_measured_fraction_theta_full 0.985
_diffrn_measured_fraction_theta_max 0.919
_diffrn_measurement_details
;
List of Runs (angles in degrees, time in seconds):

  # Type    Start    End  Width  t~exp~   \w     \q     \k     \f   Frames
#--------------------------------------------------------------------------
  1  \w    -17.00  10.00   0.50   30.00    --  -47.51  77.00-123.00   54
  2  \w   -117.00 -25.00   0.50   30.00    --  -47.51 -77.00 110.00  184
  3  \w    -69.00 -30.00   0.50   30.00    --  -47.51  77.00-123.00   78
  4  \w     16.00  43.00   0.50   30.00    --   47.51 -77.00 110.00   54
  5  \w   -161.00-135.00   0.50   40.00    --  -91.75 -77.00 110.00   52
  6  \w    -82.00 -20.00   0.50   40.00    --  -91.75  77.00-123.00  124
  7  \w     87.00 178.00   0.50   40.00    --  106.68  77.00-123.00  182
  8  \w     51.00 105.00   0.50   40.00    --  106.68 -77.00 110.00  108
  9  \w    -22.00  26.00   0.50   30.00    --  -47.51  19.00-120.00   96
 10  \w    -27.00  22.00   0.50   30.00    --   47.51 -19.00-120.00   98
 11  \w     48.00  73.00   0.50   30.00    --   47.51  77.00-123.00   50
 12  \w    -53.00 -19.00   0.50   40.00    --  -91.75  61.00  30.00   68
 13  \w    -49.00 -23.00   0.50   40.00    --  -91.75  45.00   0.00   52
 14  \w    -74.00 -25.00   0.50   40.00    --  -91.75 125.00 150.00   98
 15  \w    -51.00 -21.00   0.50   40.00    --  -91.75  45.00  90.00   60
 16  \w    -46.00 -20.00   0.50   40.00    --  -91.75  45.00  60.00   52
 17  \w    -50.00 -22.00   0.50   40.00    --  -91.75  45.00-180.00   56
 18  \w    -49.00 -21.00   0.50   40.00    --  -91.75  45.00  30.00   56
 19  \w     35.00  65.00   0.50   40.00    --  106.68 -61.00 120.00   60
 20  \w     84.00 165.00   0.50   40.00    --  106.68  77.00-180.00  162
 21  \w     40.00  65.00   0.50   40.00    --  106.68 -61.00-120.00   50
 22  \w    102.00 177.00   0.50   40.00    --  106.68  15.00 150.00  150
 23  \w     95.00 169.00   0.50   40.00    --  106.68  15.00-180.00  148
;
_diffrn_measurement_device 'four-circle diffractometer'
_diffrn_measurement_device_type 'XtaLAB Synergy, Dualflex, HyPix'
_diffrn_measurement_method '\w scans'
_diffrn_orient_matrix_type 'CrysAlisPro convention (1999,Acta A55,543-557)'
_diffrn_orient_matrix_UB_11 -0.0106526000
_diffrn_orient_matrix_UB_12 -0.0877265000
_diffrn_orient_matrix_UB_13 0.0535943000
_diffrn_orient_matrix_UB_21 -0.1237296000
_diffrn_orient_matrix_UB_22 0.0097696000
_diffrn_orient_matrix_UB_23 -0.0438419000
_diffrn_orient_matrix_UB_31 -0.0048676000
_diffrn_orient_matrix_UB_32 -0.0585465000
_diffrn_orient_matrix_UB_33 -0.0877465000
_diffrn_radiation_monochromator mirror
_diffrn_radiation_probe x-ray
_diffrn_radiation_type 'Cu K\a'
_diffrn_radiation_wavelength 1.54184
_diffrn_reflns_av_R_equivalents 0.0499
_diffrn_reflns_av_unetI/netI 0.0475
_diffrn_reflns_Laue_measured_fraction_full 0.985
_diffrn_reflns_Laue_measured_fraction_max 0.919
_diffrn_reflns_limit_h_max 16
_diffrn_reflns_limit_h_min -16
_diffrn_reflns_limit_k_max 14
_diffrn_reflns_limit_k_min -17
_diffrn_reflns_limit_l_max 18
_diffrn_reflns_limit_l_min -18
_diffrn_reflns_number 17121
_diffrn_reflns_point_group_measured_fraction_full 0.985
_diffrn_reflns_point_group_measured_fraction_max 0.919
_diffrn_reflns_theta_full 67.684
_diffrn_reflns_theta_max 77.360
_diffrn_reflns_theta_min 3.567
_diffrn_source 'micro-focus sealed X-ray tube'
_diffrn_source_type 'PhotonJet (Cu) X-ray Source'
_exptl_absorpt_coefficient_mu 4.439
_exptl_absorpt_correction_T_max 1.00000
_exptl_absorpt_correction_T_min 0.62004
_exptl_absorpt_correction_type multi-scan
_exptl_absorpt_process_details
;
CrysAlisPro 1.171.43.137a (Rigaku Oxford Diffraction, 2024)
Empirical absorption correction using spherical harmonics,
implemented in SCALE3 ABSPACK scaling algorithm.
;
_exptl_crystal_colour 'clear light colourless'
_exptl_crystal_density_diffrn 1.495
_exptl_crystal_description plate
_exptl_crystal_F_000 1244
_exptl_crystal_size_max 0.05
_exptl_crystal_size_mid 0.05
_exptl_crystal_size_min 0.01
_refine_diff_density_max 0.868
_refine_diff_density_min -0.702
_refine_diff_density_rms 0.080
_refine_ls_extinction_coef 0.00040(12)
_refine_ls_extinction_expression Fc^*^=kFc[1+0.001xFc^2^\l^3^/sin(2\q)]^-1/4^
_refine_ls_extinction_method 'SHELXL-2018/3 (Sheldrick 2018)'
_refine_ls_goodness_of_fit_ref 1.036
_refine_ls_hydrogen_treatment constr
_refine_ls_matrix_type full
_refine_ls_number_parameters 342
_refine_ls_number_reflns 5233
_refine_ls_number_restraints 2
_refine_ls_restrained_S_all 1.041
_refine_ls_R_factor_all 0.0957
_refine_ls_R_factor_gt 0.0615
_refine_ls_shift/su_max 0.000
_refine_ls_shift/su_mean 0.000
_refine_ls_structure_factor_coef Fsqd
_refine_ls_weighting_details 'w=1/[\s^2^(Fo^2^)+(0.0930P)^2^+2.3841P] where P=(Fo^2^+2Fc^2^)/3'
_refine_ls_weighting_scheme calc
_refine_ls_wR_factor_gt 0.1582
_refine_ls_wR_factor_ref 0.1809
_reflns_Friedel_coverage 0.000
_reflns_number_gt 3478
_reflns_number_total 5233
_reflns_threshold_expression 'I > 2\s(I)'
_cod_data_source_file d5dt00314h2.cif
_cod_data_source_block shs_856_olpa_autored
_cod_depositor_comments 'Adding full bibliography for 7718475--7718477.cif.'
_cod_original_cell_volume 2686.52(14)
_cod_original_formula_sum 'C25 H26 Cl2 N5 O1.50 S1.50 Zn'
_cod_database_code 7718476
_shelx_shelxl_version_number 2018/3
_chemical_oxdiff_formula C20H20N6O2S1Cl2Zn1
_chemical_oxdiff_usercomment OlPa_136
_shelx_space_group_comment
;
The symmetry employed for this shelxl refinement is uniquely defined
by the following loop, which should always be used as a source of
symmetry information in preference to the above space-group names.
They are only intended as comments.
;
_shelx_estimated_absorpt_t_max 0.957
_shelx_estimated_absorpt_t_min 0.809
_olex2_refinement_description
;
1. Fixed Uiso
 At 1.2 times of:
  All C(H) groups, All N(H) groups
 At 1.5 times of:
  All C(H,H,H) groups, All C(H,H,H,H,H,H) groups
2. Restrained distances
 S2X-C42 \\sim S2-C42
 with sigma of 0.01
 S2-O2A \\sim S2X-O2B
 with sigma of 0.01
3. Uiso/Uaniso restraints and constraints
Uanis(S2) = Uanis(S2X)
Uanis(O2A) = Uanis(O2B)
4. Others
 Sof(H42D)=Sof(H42E)=Sof(H42F)=1-FVAR(1)
 Sof(S2)=Sof(O2A)=0.5*(1-FVAR(2))
 Sof(S2X)=Sof(O2B)=0.5*FVAR(2)
 Sof(H42A)=Sof(H42B)=Sof(H42C)=FVAR(1)
5.a Riding coordinates:
 N7(H7), N12(H12), C21(H21A,H21B,H21C), C41(H41A,H41B,H41C), C40(H40A,H40B,
 H40C), C42(H42D,H42E,H42F), C42(H42A,H42B,H42C)
5.b Aromatic/amide H refined with riding coordinates:
 C1(H1), C2(H2), C3(H3), C4(H4), C8(H8), C9(H9), C10(H10), C11(H11), C17(H17),
 C18(H18), C19(H19), C20(H20)
;
_olex2_submission_special_instructions 'No special instructions were received'
_oxdiff_exptl_absorpt_empirical_details
;
Empirical correction (ABSPACK) includes:
- Absorption correction using spherical harmonics
- Frame scaling
;
_oxdiff_exptl_absorpt_empirical_full_max 1.514
_oxdiff_exptl_absorpt_empirical_full_min 0.639

loop_
_space_group_symop_operation_xyz
'x, y, z'
'-x, y+1/2, -z+1/2'
'-x, -y, -z'
'x, -y-1/2, z-1/2'

loop_
_atom_site_label
_atom_site_type_symbol
_atom_site_fract_x
_atom_site_fract_y
_atom_site_fract_z
_atom_site_U_iso_or_equiv
_atom_site_adp_type
_atom_site_occupancy
_atom_site_site_symmetry_order
_atom_site_calc_flag
_atom_site_refinement_flags_posn
_atom_site_refinement_flags_adp
_atom_site_refinement_flags_occupancy
_atom_site_disorder_assembly
_atom_site_disorder_group
Zn Zn 0.63734(5) 0.47395(4) 0.72294(4) 0.0505(2) Uani 1 1 d . . . . .
Cl1 Cl 0.78352(13) 0.45823(10) 0.67977(13) 0.0840(5) Uani 1 1 d . . . . .
Cl2 Cl 0.65503(11) 0.42624(8) 0.87209(8) 0.0634(4) Uani 1 1 d . . . . .
C1 C 0.5138(5) 0.1096(3) 0.6026(4) 0.0653(14) Uani 1 1 d . . . . .
H1 H 0.465853 0.064491 0.567095 0.078 Uiso 1 1 calc R U . . .
C2 C 0.6121(6) 0.0849(4) 0.6696(4) 0.0763(17) Uani 1 1 d . . . . .
H2 H 0.630410 0.022953 0.678735 0.092 Uiso 1 1 calc R U . . .
C3 C 0.6848(5) 0.1497(4) 0.7238(4) 0.0682(14) Uani 1 1 d . . . . .
H3 H 0.751294 0.131368 0.769279 0.082 Uiso 1 1 calc R U . . .
C4 C 0.6592(4) 0.2419(3) 0.7109(3) 0.0595(12) Uani 1 1 d . . . . .
H4 H 0.708552 0.285687 0.747337 0.071 Uiso 1 1 calc R U . . .
C4A C 0.5588(4) 0.2696(3) 0.6430(3) 0.0506(11) Uani 1 1 d . . . . .
N5 N 0.5356(3) 0.3638(2) 0.6340(2) 0.0472(8) Uani 1 1 d . . . . .
C6 C 0.4426(4) 0.3915(3) 0.5703(3) 0.0451(10) Uani 1 1 d . . . . .
C6A C 0.3654(4) 0.3301(3) 0.5091(3) 0.0487(10) Uani 1 1 d . . . . .
N7 N 0.2651(3) 0.3483(3) 0.4405(3) 0.0556(9) Uani 1 1 d . . . . .
H7 H 0.242813 0.403536 0.416170 0.067 Uiso 1 1 d R U . . .
C7A C 0.2173(4) 0.2658(4) 0.4027(3) 0.0593(12) Uani 1 1 d . . . . .
C8 C 0.1165(5) 0.2506(4) 0.3304(4) 0.0753(15) Uani 1 1 d . . . . .
H8 H 0.071540 0.299201 0.299484 0.090 Uiso 1 1 calc R U . . .
C9 C 0.0854(6) 0.1597(5) 0.3058(4) 0.0832(18) Uani 1 1 d . . . . .
H9 H 0.018697 0.147018 0.257146 0.100 Uiso 1 1 calc R U . . .
C10 C 0.1527(6) 0.0883(5) 0.3530(4) 0.0841(18) Uani 1 1 d . . . . .
H10 H 0.129270 0.028250 0.335919 0.101 Uiso 1 1 calc R U . . .
C11 C 0.2519(5) 0.1022(4) 0.4236(4) 0.0703(15) Uani 1 1 d . . . . .
H11 H 0.295557 0.052719 0.453872 0.084 Uiso 1 1 calc R U . . .
C11A C 0.2872(4) 0.1933(3) 0.4499(3) 0.0564(12) Uani 1 1 d . . . . .
C11B C 0.3841(4) 0.2348(3) 0.5185(3) 0.0506(11) Uani 1 1 d . . . . .
C11C C 0.4843(4) 0.2031(3) 0.5870(3) 0.0518(11) Uani 1 1 d . . . . .
N12 N 0.4188(3) 0.4848(2) 0.5638(3) 0.0499(9) Uani 1 1 d . . . . .
H12 H 0.359078 0.506434 0.523015 0.060 Uiso 1 1 d R U . . .
N13 N 0.4968(3) 0.5400(2) 0.6255(2) 0.0464(8) Uani 1 1 d . . . . .
C14 C 0.4840(4) 0.6280(3) 0.6277(3) 0.0463(10) Uani 1 1 d . . . . .
C15 C 0.5770(4) 0.6757(3) 0.6994(3) 0.0473(10) Uani 1 1 d . . . . .
N16 N 0.6588(3) 0.6210(3) 0.7543(3) 0.0526(9) Uani 1 1 d . . . . .
C17 C 0.7455(4) 0.6586(4) 0.8204(4) 0.0642(13) Uani 1 1 d . . . . .
H17 H 0.801137 0.620576 0.858817 0.077 Uiso 1 1 calc R U . . .
C18 C 0.7563(5) 0.7535(4) 0.8345(4) 0.0648(13) Uani 1 1 d . . . . .
H18 H 0.818497 0.778445 0.880851 0.078 Uiso 1 1 calc R U . . .
C19 C 0.6743(5) 0.8087(3) 0.7792(4) 0.0601(13) Uani 1 1 d . . . . .
H19 H 0.679731 0.872090 0.787705 0.072 Uiso 1 1 calc R U . . .
C20 C 0.5830(4) 0.7708(3) 0.7107(3) 0.0536(11) Uani 1 1 d . . . . .
H20 H 0.526326 0.808048 0.672643 0.064 Uiso 1 1 calc R U . . .
C21 C 0.3856(4) 0.6769(3) 0.5644(3) 0.0571(12) Uani 1 1 d . . . . .
H21A H 0.374876 0.666818 0.497727 0.086 Uiso 1 1 d R U . . .
H21B H 0.324556 0.653838 0.576187 0.086 Uiso 1 1 d R U . . .
H21C H 0.393406 0.741538 0.578277 0.086 Uiso 1 1 d R U . . .
S1 S 0.8983(2) 0.27373(18) 0.9880(2) 0.1278(8) Uani 1 1 d . . . . .
O1 O 0.9845(8) 0.2200(6) 1.0279(7) 0.211(4) Uani 1 1 d . . . . .
C41 C 0.9457(7) 0.3829(7) 0.9790(8) 0.147(4) Uani 1 1 d . . . . .
H41A H 0.989524 0.404466 1.042696 0.221 Uiso 1 1 d R U . . .
H41B H 0.987894 0.381656 0.939366 0.221 Uiso 1 1 d R U . . .
H41C H 0.885304 0.423396 0.950406 0.221 Uiso 1 1 d R U . . .
C40 C 0.8515(7) 0.2932(6) 1.0823(5) 0.109(2) Uani 1 1 d . . . . .
H40A H 0.833074 0.235637 1.103499 0.163 Uiso 1 1 d R U . . .
H40B H 0.906834 0.322897 1.135689 0.163 Uiso 1 1 d R U . . .
H40C H 0.788734 0.331857 1.058679 0.163 Uiso 1 1 d R U . . .
S2 S 0.1088(8) 0.5431(6) 0.5187(7) 0.0725(10) Uani 0.153(3) 1 d D . P A 1
S2X S 0.1076(4) 0.4657(3) 0.5336(3) 0.0725(10) Uani 0.347(3) 1 d D . P A 2
O2B O 0.2009(8) 0.512(2) 0.5582(10) 0.090(5) Uani 0.347(3) 1 d D . P A 2
C42 C 0.0123(9) 0.5165(6) 0.5909(6) 0.140(4) Uani 1 1 d D . . . .
H42D H 0.051731 0.556884 0.565387 0.209 Uiso 0.307(5) 1 d R U P A 2
H42E H -0.017059 0.551194 0.629957 0.209 Uiso 0.307(5) 1 d R U P A 2
H42F H 0.059821 0.469964 0.629957 0.209 Uiso 0.307(5) 1 d R U P A 2
H42A H -0.059819 0.505604 0.545257 0.209 Uiso 0.693(5) 1 d R U P A 1
H42B H 0.038021 0.463134 0.630907 0.209 Uiso 0.693(5) 1 d R U P A 1
H42C H 0.012371 0.568274 0.630907 0.209 Uiso 0.693(5) 1 d R U P A 1
O2A O 0.2116(14) 0.522(6) 0.534(3) 0.090(5) Uani 0.153(3) 1 d D . P A 1

loop_
_atom_site_aniso_label
_atom_site_aniso_U_11
_atom_site_aniso_U_22
_atom_site_aniso_U_33
_atom_site_aniso_U_23
_atom_site_aniso_U_13
_atom_site_aniso_U_12
Zn 0.0594(4) 0.0407(4) 0.0532(4) 0.0050(3) 0.0236(3) 0.0057(3)
Cl1 0.0835(10) 0.0564(8) 0.1371(13) 0.0213(8) 0.0702(10) 0.0158(7)
Cl2 0.0900(9) 0.0478(7) 0.0514(6) 0.0026(5) 0.0257(6) 0.0013(6)
C1 0.098(4) 0.040(3) 0.068(3) 0.000(2) 0.043(3) 0.001(3)
C2 0.115(5) 0.042(3) 0.081(4) 0.010(3) 0.047(4) 0.022(3)
C3 0.089(4) 0.052(3) 0.068(3) 0.012(3) 0.036(3) 0.022(3)
C4 0.078(3) 0.049(3) 0.055(3) 0.005(2) 0.029(2) 0.009(2)
C4A 0.073(3) 0.038(2) 0.049(2) 0.0028(19) 0.033(2) 0.007(2)
N5 0.062(2) 0.037(2) 0.0463(18) -0.0015(15) 0.0249(18) 0.0012(17)
C6 0.059(3) 0.036(2) 0.043(2) -0.0002(17) 0.023(2) 0.0004(19)
C6A 0.064(3) 0.042(2) 0.048(2) -0.0019(18) 0.030(2) -0.001(2)
N7 0.067(3) 0.042(2) 0.056(2) -0.0021(17) 0.021(2) -0.0038(19)
C7A 0.077(3) 0.055(3) 0.053(3) -0.007(2) 0.032(3) -0.009(3)
C8 0.081(4) 0.074(4) 0.067(3) -0.008(3) 0.024(3) -0.008(3)
C9 0.097(5) 0.080(4) 0.065(3) -0.017(3) 0.022(3) -0.023(4)
C10 0.112(5) 0.065(4) 0.074(4) -0.017(3) 0.034(4) -0.033(4)
C11 0.106(5) 0.049(3) 0.062(3) -0.003(2) 0.039(3) -0.014(3)
C11A 0.082(3) 0.046(3) 0.050(2) -0.005(2) 0.034(2) -0.008(2)
C11B 0.077(3) 0.038(2) 0.048(2) -0.0009(19) 0.036(2) -0.004(2)
C11C 0.077(3) 0.040(2) 0.048(2) 0.0018(19) 0.034(2) 0.003(2)
N12 0.057(2) 0.040(2) 0.0482(19) 0.0012(16) 0.0153(17) 0.0030(17)
N13 0.057(2) 0.039(2) 0.0456(18) -0.0022(15) 0.0212(16) 0.0011(16)
C14 0.057(3) 0.039(2) 0.047(2) 0.0036(18) 0.026(2) 0.006(2)
C15 0.058(3) 0.041(2) 0.049(2) 0.0008(18) 0.028(2) 0.003(2)
N16 0.058(2) 0.046(2) 0.054(2) 0.0028(17) 0.0217(18) 0.0022(18)
C17 0.065(3) 0.061(3) 0.065(3) -0.001(2) 0.023(3) -0.001(3)
C18 0.071(3) 0.066(3) 0.062(3) -0.012(3) 0.029(3) -0.013(3)
C19 0.084(4) 0.042(3) 0.066(3) -0.006(2) 0.042(3) -0.009(3)
C20 0.072(3) 0.039(2) 0.057(3) 0.000(2) 0.033(2) 0.002(2)
C21 0.070(3) 0.043(3) 0.058(3) -0.001(2) 0.024(2) 0.008(2)
S1 0.1279(19) 0.1026(16) 0.153(2) -0.0175(15) 0.0541(16) -0.0018(14)
O1 0.185(8) 0.162(7) 0.210(8) 0.058(6) -0.012(6) 0.018(6)
C41 0.107(7) 0.148(9) 0.199(10) 0.040(8) 0.071(7) -0.007(6)
C40 0.113(6) 0.123(7) 0.087(4) 0.007(4) 0.034(4) -0.007(5)
S2 0.079(2) 0.0545(19) 0.086(2) 0.0086(18) 0.033(2) 0.0059(19)
S2X 0.079(2) 0.0545(19) 0.086(2) 0.0086(18) 0.033(2) 0.0059(19)
O2B 0.045(5) 0.172(13) 0.060(10) -0.006(11) 0.028(4) -0.009(7)
C42 0.199(11) 0.147(8) 0.095(5) 0.019(5) 0.081(7) 0.047(7)
O2A 0.045(5) 0.172(13) 0.060(10) -0.006(11) 0.028(4) -0.009(7)

loop_
_atom_type_symbol
_atom_type_description
_atom_type_scat_dispersion_real
_atom_type_scat_dispersion_imag
_atom_type_scat_source
C C 0.0181 0.0091 'International Tables Vol C Tables 4.2.6.8 and 6.1.1.4'
H H 0.0000 0.0000 'International Tables Vol C Tables 4.2.6.8 and 6.1.1.4'
Cl Cl 0.3639 0.7018 'International Tables Vol C Tables 4.2.6.8 and 6.1.1.4'
N N 0.0311 0.0180 'International Tables Vol C Tables 4.2.6.8 and 6.1.1.4'
O O 0.0492 0.0322 'International Tables Vol C Tables 4.2.6.8 and 6.1.1.4'
S S 0.3331 0.5567 'International Tables Vol C Tables 4.2.6.8 and 6.1.1.4'
Zn Zn -1.5491 0.6778 'International Tables Vol C Tables 4.2.6.8 and 6.1.1.4'

loop_
_geom_angle_atom_site_label_1
_geom_angle_atom_site_label_2
_geom_angle_atom_site_label_3
_geom_angle
_geom_angle_site_symmetry_1
_geom_angle_site_symmetry_3
_geom_angle_publ_flag
Cl2 Zn Cl1 117.73(6) . . ?
N5 Zn Cl1 99.12(10) . . ?
N5 Zn Cl2 100.33(9) . . ?
N13 Zn Cl1 118.91(10) . . ?
N13 Zn Cl2 123.23(10) . . ?
N13 Zn N5 74.40(14) . . ?
N13 Zn N16 73.34(14) . . ?
N16 Zn Cl1 95.78(11) . . ?
N16 Zn Cl2 97.73(10) . . ?
N16 Zn N5 147.73(15) . . ?
C2 C1 H1 119.8 . . ?
C2 C1 C11C 120.5(5) . . ?
C11C C1 H1 119.8 . . ?
C1 C2 H2 119.3 . . ?
C1 C2 C3 121.4(5) . . ?
C3 C2 H2 119.3 . . ?
C2 C3 H3 120.0 . . ?
C2 C3 C4 120.1(5) . . ?
C4 C3 H3 120.0 . . ?
C3 C4 H4 120.0 . . ?
C3 C4 C4A 120.0(5) . . ?
C4A C4 H4 120.0 . . ?
C4 C4A N5 117.9(4) . . ?
C4 C4A C11C 120.0(4) . . ?
N5 C4A C11C 122.1(4) . . ?
C4A N5 Zn 126.4(3) . . ?
C6 N5 Zn 114.5(3) . . ?
C6 N5 C4A 119.0(4) . . ?
N5 C6 C6A 122.5(4) . . ?
N5 C6 N12 118.7(4) . . ?
N12 C6 C6A 118.8(4) . . ?
N7 C6A C6 129.2(4) . . ?
N7 C6A C11B 110.6(4) . . ?
C11B C6A C6 120.1(4) . . ?
C6A N7 H7 124.3 . . ?
C6A N7 C7A 108.0(4) . . ?
C7A N7 H7 126.3 . . ?
N7 C7A C8 128.4(5) . . ?
N7 C7A C11A 109.4(4) . . ?
C8 C7A C11A 122.2(5) . . ?
C7A C8 H8 121.2 . . ?
C7A C8 C9 117.5(6) . . ?
C9 C8 H8 121.2 . . ?
C8 C9 H9 119.7 . . ?
C10 C9 C8 120.5(6) . . ?
C10 C9 H9 119.7 . . ?
C9 C10 H10 118.7 . . ?
C11 C10 C9 122.6(6) . . ?
C11 C10 H10 118.7 . . ?
C10 C11 H11 120.6 . . ?
C10 C11 C11A 118.7(6) . . ?
C11A C11 H11 120.6 . . ?
C7A C11A C11 118.4(5) . . ?
C7A C11A C11B 106.8(4) . . ?
C11 C11A C11B 134.8(5) . . ?
C6A C11B C11A 105.2(4) . . ?
C6A C11B C11C 118.4(4) . . ?
C11C C11B C11A 136.3(4) . . ?
C1 C11C C4A 118.1(5) . . ?
C1 C11C C11B 124.1(5) . . ?
C4A C11C C11B 117.8(4) . . ?
C6 N12 H12 122.3 . . ?
N13 N12 C6 115.6(4) . . ?
N13 N12 H12 122.1 . . ?
N12 N13 Zn 116.7(3) . . ?
C14 N13 Zn 121.6(3) . . ?
C14 N13 N12 121.7(4) . . ?
N13 C14 C15 113.6(4) . . ?
N13 C14 C21 123.7(4) . . ?
C15 C14 C21 122.7(4) . . ?
N16 C15 C14 115.5(4) . . ?
N16 C15 C20 121.0(4) . . ?
C20 C15 C14 123.4(4) . . ?
C15 N16 Zn 115.9(3) . . ?
C17 N16 Zn 124.8(3) . . ?
C17 N16 C15 119.3(4) . . ?
N16 C17 H17 118.9 . . ?
N16 C17 C18 122.2(5) . . ?
C18 C17 H17 118.9 . . ?
C17 C18 H18 120.7 . . ?
C19 C18 C17 118.7(5) . . ?
C19 C18 H18 120.7 . . ?
C18 C19 H19 120.0 . . ?
C18 C19 C20 120.0(5) . . ?
C20 C19 H19 120.0 . . ?
C15 C20 H20 120.6 . . ?
C19 C20 C15 118.8(5) . . ?
C19 C20 H20 120.6 . . ?
C14 C21 H21A 109.4 . . ?
C14 C21 H21B 109.3 . . ?
C14 C21 H21C 109.7 . . ?
H21A C21 H21B 109.5 . . ?
H21A C21 H21C 109.5 . . ?
H21B C21 H21C 109.5 . . ?
O1 S1 C41 107.0(6) . . ?
O1 S1 C40 104.4(6) . . ?
C41 S1 C40 99.6(5) . . ?
S1 C41 H41A 109.0 . . ?
S1 C41 H41B 110.4 . . ?
S1 C41 H41C 108.9 . . ?
H41A C41 H41B 109.5 . . ?
H41A C41 H41C 109.5 . . ?
H41B C41 H41C 109.5 . . ?
S1 C40 H40A 109.6 . . ?
S1 C40 H40B 109.6 . . ?
S1 C40 H40C 109.2 . . ?
H40A C40 H40B 109.5 . . ?
H40A C40 H40C 109.5 . . ?
H40B C40 H40C 109.5 . . ?
C42 S2 C42 82.4(5) 3_566 . ?
C42 S2 H42A 92.6(7) . 3_566 ?
C42 S2 H42A 17.4(3) 3_566 3_566 ?
O2A S2 C42 134(2) . . ?
O2A S2 C42 120(3) . 3_566 ?
O2A S2 H42A 103(3) . 3_566 ?
O2B S2X C42 122.3(8) . 3_566 ?
O2B S2X C42 112.8(12) . . ?
O2B S2X H42D 89.5 . . ?
O2B S2X H42F 110.1 . . ?
C42 S2X C42 85.8(4) . 3_566 ?
C42 S2X H42D 29.8 . . ?
C42 S2X H42D 82.5 3_566 . ?
C42 S2X H42F 110.1 3_566 . ?
C42 S2X H42F 29.6 . . ?
C42 S2X H42A 96.1(5) . 3_566 ?
C42 S2X H42A 21.5(3) 3_566 3_566 ?
H42D S2X H42F 53.8 . . ?
S2 C42 S2 97.6(5) 3_566 . ?
S2 C42 H42A 21.3 3_566 . ?
S2 C42 H42A 109.3 . . ?
S2 C42 H42B 109.6 . . ?
S2 C42 H42B 98.3 3_566 . ?
S2 C42 H42C 130.8 3_566 . ?
S2 C42 H42C 109.5 . . ?
S2X C42 H42D 60.2 . . ?
S2X C42 H42D 85.4 3_566 . ?
S2X C42 H42E 163.9 . . ?
S2X C42 H42E 97.4 3_566 . ?
S2X C42 H42F 66.4 . . ?
S2X C42 H42F 141.7 3_566 . ?
H42D C42 S2X 60.2 . . ?
H42D C42 H42D 0.0 . . ?
H42D C42 H42E 109.5 . . ?
H42D C42 H42E 109.5 . . ?
H42D C42 H42E 109.5 . . ?
H42D C42 H42F 109.5 . . ?
H42D C42 H42F 109.5 . . ?
H42E C42 S2X 163.9 . . ?
H42E C42 H42D 109.5 . . ?
H42E C42 H42E 0.0 . . ?
H42E C42 H42F 109.5 . . ?
H42E C42 H42F 109.5 . . ?
H42F C42 S2X 66.4 . . ?
H42F C42 H42D 109.5 . . ?
H42F C42 H42D 109.5 . . ?
H42F C42 H42E 109.5 . . ?
H42F C42 H42E 109.5 . . ?
H42F C42 H42F 0.0 . . ?
H42A C42 H42B 109.5 . . ?
H42A C42 H42C 109.5 . . ?
H42B C42 H42C 109.5 . . ?

loop_
_geom_bond_atom_site_label_1
_geom_bond_atom_site_label_2
_geom_bond_distance
_geom_bond_site_symmetry_2
_geom_bond_publ_flag
Zn Cl1 2.2939(14) . ?
Zn Cl2 2.2534(12) . ?
Zn N5 2.192(4) . ?
Zn N13 2.120(4) . ?
Zn N16 2.185(4) . ?
C1 H1 0.9300 . ?
C1 C2 1.364(8) . ?
C1 C11C 1.411(7) . ?
C2 H2 0.9300 . ?
C2 C3 1.376(8) . ?
C3 H3 0.9300 . ?
C3 C4 1.380(7) . ?
C4 H4 0.9300 . ?
C4 C4A 1.399(7) . ?
C4A N5 1.401(5) . ?
C4A C11C 1.412(7) . ?
N5 C6 1.310(6) . ?
C6 C6A 1.408(6) . ?
C6 N12 1.389(5) . ?
C6A N7 1.370(6) . ?
C6A C11B 1.406(6) . ?
N7 H7 0.8850 . ?
N7 C7A 1.375(6) . ?
C7A C8 1.388(8) . ?
C7A C11A 1.408(7) . ?
C8 H8 0.9300 . ?
C8 C9 1.393(8) . ?
C9 H9 0.9300 . ?
C9 C10 1.380(9) . ?
C10 H10 0.9300 . ?
C10 C11 1.360(8) . ?
C11 H11 0.9300 . ?
C11 C11A 1.411(7) . ?
C11A C11B 1.445(7) . ?
C11B C11C 1.419(7) . ?
N12 H12 0.8599 . ?
N12 N13 1.361(5) . ?
N13 C14 1.294(5) . ?
C14 C15 1.471(6) . ?
C14 C21 1.478(6) . ?
C15 N16 1.349(6) . ?
C15 C20 1.392(6) . ?
N16 C17 1.323(6) . ?
C17 H17 0.9300 . ?
C17 C18 1.395(7) . ?
C18 H18 0.9300 . ?
C18 C19 1.358(8) . ?
C19 H19 0.9300 . ?
C19 C20 1.375(7) . ?
C20 H20 0.9300 . ?
C21 H21A 0.9600 . ?
C21 H21B 0.9600 . ?
C21 H21C 0.9599 . ?
S1 O1 1.333(8) . ?
S1 C41 1.735(9) . ?
S1 C40 1.766(8) . ?
C41 H41A 0.9597 . ?
C41 H41B 0.9598 . ?
C41 H41C 0.9599 . ?
C40 H40A 0.9599 . ?
C40 H40B 0.9599 . ?
C40 H40C 0.9597 . ?
S2 C42 2.009(11) . ?
S2 C42 2.009(15) 3_566 ?
S2 H42A 1.168(14) 3_566 ?
S2 O2A 1.34(2) . ?
S2X O2B 1.35(2) . ?
S2X C42 1.955(11) 3_566 ?
S2X C42 1.933(9) . ?
S2X H42D 1.6773 . ?
S2X H42F 1.7817 . ?
S2X H42A 1.180(9) 3_566 ?
C42 H42D 0.9599 . ?
C42 H42D 0.9599 . ?
C42 H42E 0.9599 . ?
C42 H42E 0.9599 . ?
C42 H42F 0.9599 . ?
C42 H42F 0.9599 . ?
C42 H42A 0.9600 . ?
C42 H42B 0.9598 . ?
C42 H42C 0.9598 . ?

loop_
_geom_torsion_atom_site_label_1
_geom_torsion_atom_site_label_2
_geom_torsion_atom_site_label_3
_geom_torsion_atom_site_label_4
_geom_torsion
_geom_torsion_site_symmetry_1
_geom_torsion_site_symmetry_2
_geom_torsion_site_symmetry_3
_geom_torsion_site_symmetry_4
_geom_torsion_publ_flag
Zn N5 C6 C6A -177.9(3) . . . . ?
Zn N5 C6 N12 1.3(5) . . . . ?
Zn N13 C14 C15 2.9(5) . . . . ?
Zn N13 C14 C21 -177.2(3) . . . . ?
Zn N16 C17 C18 177.4(3) . . . . ?
C1 C2 C3 C4 -0.3(8) . . . . ?
C2 C1 C11C C4A -0.6(7) . . . . ?
C2 C1 C11C C11B 179.6(4) . . . . ?
C2 C3 C4 C4A 0.4(8) . . . . ?
C3 C4 C4A N5 178.6(4) . . . . ?
C3 C4 C4A C11C -0.7(7) . . . . ?
C4 C4A N5 Zn -4.2(5) . . . . ?
C4 C4A N5 C6 179.4(4) . . . . ?
C4 C4A C11C C1 0.8(6) . . . . ?
C4 C4A C11C C11B -179.4(4) . . . . ?
C4A N5 C6 C6A -1.2(6) . . . . ?
C4A N5 C6 N12 178.1(3) . . . . ?
N5 C4A C11C C1 -178.5(4) . . . . ?
N5 C4A C11C C11B 1.3(6) . . . . ?
N5 C6 C6A N7 179.1(4) . . . . ?
N5 C6 C6A C11B 3.5(6) . . . . ?
N5 C6 N12 N13 0.4(5) . . . . ?
C6 C6A N7 C7A -177.0(4) . . . . ?
C6 C6A C11B C11A 176.4(4) . . . . ?
C6 C6A C11B C11C -3.3(6) . . . . ?
C6 N12 N13 Zn -2.0(4) . . . . ?
C6 N12 N13 C14 -178.9(4) . . . . ?
C6A C6 N12 N13 179.7(3) . . . . ?
C6A N7 C7A C8 -178.9(5) . . . . ?
C6A N7 C7A C11A 1.6(5) . . . . ?
C6A C11B C11C C1 -179.2(4) . . . . ?
C6A C11B C11C C4A 1.0(6) . . . . ?
N7 C6A C11B C11A 0.0(5) . . . . ?
N7 C6A C11B C11C -179.7(4) . . . . ?
N7 C7A C8 C9 -178.9(5) . . . . ?
N7 C7A C11A C11 178.2(4) . . . . ?
N7 C7A C11A C11B -1.6(5) . . . . ?
C7A C8 C9 C10 0.7(9) . . . . ?
C7A C11A C11B C6A 0.9(4) . . . . ?
C7A C11A C11B C11C -179.4(5) . . . . ?
C8 C7A C11A C11 -1.3(7) . . . . ?
C8 C7A C11A C11B 178.9(4) . . . . ?
C8 C9 C10 C11 -1.1(10) . . . . ?
C9 C10 C11 C11A 0.3(9) . . . . ?
C10 C11 C11A C7A 0.9(7) . . . . ?
C10 C11 C11A C11B -179.4(5) . . . . ?
C11 C11A C11B C6A -178.8(5) . . . . ?
C11 C11A C11B C11C 0.9(9) . . . . ?
C11A C7A C8 C9 0.5(8) . . . . ?
C11A C11B C11C C1 1.2(8) . . . . ?
C11A C11B C11C C4A -178.6(4) . . . . ?
C11B C6A N7 C7A -1.0(5) . . . . ?
C11C C1 C2 C3 0.4(8) . . . . ?
C11C C4A N5 Zn 175.1(3) . . . . ?
C11C C4A N5 C6 -1.3(6) . . . . ?
N12 C6 C6A N7 -0.2(6) . . . . ?
N12 C6 C6A C11B -175.8(4) . . . . ?
N12 N13 C14 C15 179.7(3) . . . . ?
N12 N13 C14 C21 -0.3(6) . . . . ?
N13 C14 C15 N16 -2.6(5) . . . . ?
N13 C14 C15 C20 176.6(4) . . . . ?
C14 C15 N16 Zn 1.3(4) . . . . ?
C14 C15 N16 C17 179.9(4) . . . . ?
C14 C15 C20 C19 -179.2(4) . . . . ?
C15 N16 C17 C18 -1.1(7) . . . . ?
N16 C15 C20 C19 0.0(6) . . . . ?
N16 C17 C18 C19 0.9(7) . . . . ?
C17 C18 C19 C20 -0.3(7) . . . . ?
C18 C19 C20 C15 -0.1(7) . . . . ?
C20 C15 N16 Zn -178.0(3) . . . . ?
C20 C15 N16 C17 0.6(6) . . . . ?
C21 C14 C15 N16 177.4(4) . . . . ?
C21 C14 C15 C20 -3.4(6) . . . . ?
